data_4020028
loop_
_publ_author_name
'Albert Padwa'
'Paitoon Rashatasakhon'
'Ayse Daut Ozdemir'
'Jerremey Willis'

_journal_name_full 'Journal of Organic Chemistry'
_journal_page_first 519
_journal_page_last 528
_journal_paper_doi 10.1021/jo048314i
_journal_volume 70
_journal_year 2005
_chemical_formula_sum 'C13 H18 Cl N O'
_chemical_formula_weight 239.73
_space_group_IT_number 61
_symmetry_cell_setting orthorhombic
_symmetry_space_group_name_Hall '-P 2ac 2ab'
_symmetry_space_group_name_H-M 'P b c a'
_atom_sites_solution_hydrogens geom
_atom_sites_solution_primary direct
_atom_sites_solution_secondary difmap
_cell_angle_alpha 90.00
_cell_angle_beta 90.00
_cell_angle_gamma 90.00
_cell_formula_units_Z 8
_cell_length_a 14.1821(4)
_cell_length_b 11.6288(4)
_cell_length_c 14.4777(4)
_cell_measurement_reflns_used 6723
_cell_measurement_temperature 173(2)
_cell_measurement_theta_max 66.20
_cell_measurement_theta_min 3.05
_cell_volume 2387.67(13)
_diffrn_ambient_temperature 173(2)
_diffrn_detector_area_resol_mean ?
_diffrn_measurement_device_type 'CCD area detector'
_diffrn_measurement_method 'phi and omega scans'
_diffrn_radiation_monochromator graphite
_diffrn_radiation_source 'fine-focus sealed tube'
_diffrn_radiation_type CuK\a
_diffrn_radiation_wavelength 1.54178
_diffrn_reflns_av_R_equivalents 0.0263
_diffrn_reflns_av_sigmaI/netI 0.0198
_diffrn_reflns_limit_h_max 15
_diffrn_reflns_limit_h_min -15
_diffrn_reflns_limit_k_max 13
_diffrn_reflns_limit_k_min -12
_diffrn_reflns_limit_l_max 16
_diffrn_reflns_limit_l_min -15
_diffrn_reflns_number 10297
_diffrn_reflns_theta_max 66.19
_diffrn_reflns_theta_min 5.79
_diffrn_standards_decay_% ?
_diffrn_standards_interval_count ?
_diffrn_standards_interval_time ?
_diffrn_standards_number ?
_exptl_absorpt_coefficient_mu 2.646
_exptl_absorpt_correction_T_max 0.7778
_exptl_absorpt_correction_T_min 0.5937
_exptl_absorpt_correction_type multi-scan
_exptl_absorpt_process_details 'SADABS V2.08, Sheldrick 2003'
_exptl_crystal_colour colorless
_exptl_crystal_density_diffrn 1.334
_exptl_crystal_density_meas 0
_exptl_crystal_density_method 'not measured'
_exptl_crystal_description prism
_exptl_crystal_F_000 1024
_exptl_crystal_size_max 0.22
_exptl_crystal_size_mid 0.14
_exptl_crystal_size_min 0.10
_refine_ls_extinction_coef ?
_refine_ls_extinction_method none
_refine_ls_goodness_of_fit_ref 1.215
_refine_ls_hydrogen_treatment mixed
_refine_ls_matrix_type full
_refine_ls_number_parameters 217
_refine_ls_number_reflns 2002
_refine_ls_number_restraints 0
_refine_ls_restrained_S_all 1.215
_refine_ls_R_factor_all 0.0514
_refine_ls_R_factor_gt 0.0463
_refine_ls_shift/su_max 0.000
_refine_ls_shift/su_mean 0.000
_refine_ls_structure_factor_coef Fsqd
_refine_ls_weighting_details 'calc w=1/[\s^2^(Fo^2^)+(0.0530P)^2^+1.6000P] where P=(Fo^2^+2Fc^2^)/3'
_refine_ls_weighting_scheme calc
_refine_ls_wR_factor_gt 0.1156
_refine_ls_wR_factor_ref 0.1181
_reflns_number_gt 1801
_reflns_number_total 2002
_reflns_threshold_expression >2sigma(I)
_cod_depositor_comments
;
The following automatic conversions were performed:
'_symmetry_cell_setting' value 'Orthorhombic' changed to 'orthorhombic'
according to '/home/saulius/struct/CIF-dictionaries/cif_core.dic'
dictionary named 'cif_core.dic' version 2.4.1 from 2010-06-29.

Automatic conversion script
Id: cif_fix_enum 1527 2010-12-29 10:47:43Z saulius 
;
_cod_original_sg_symbol_H-M Pbca
_cod_database_code 4020028

loop_
_symmetry_equiv_pos_as_xyz
'x, y, z'
'-x+1/2, -y, z+1/2'
'-x, y+1/2, -z+1/2'
'x+1/2, -y+1/2, -z'
'-x, -y, -z'
'x-1/2, y, -z-1/2'
'x, -y-1/2, z-1/2'
'-x-1/2, y-1/2, z'

loop_
_atom_site_label
_atom_site_type_symbol
_atom_site_fract_x
_atom_site_fract_y
_atom_site_fract_z
_atom_site_U_iso_or_equiv
_atom_site_adp_type
_atom_site_occupancy
_atom_site_symmetry_multiplicity
_atom_site_calc_flag
_atom_site_refinement_flags
_atom_site_disorder_assembly
_atom_site_disorder_group
C1 C 0.20189(16) 0.7538(2) 0.78016(16) 0.0272(5) Uani 1 1 d . . .
C2 C 0.1616(2) 0.7207(2) 0.68721(18) 0.0325(6) Uani 1 1 d . . .
C3 C 0.13904(17) 0.8347(2) 0.63803(15) 0.0274(5) Uani 1 1 d . . .
C4 C 0.04979(19) 0.8264(2) 0.57757(18) 0.0357(6) Uani 1 1 d . . .
C5 C -0.0408(2) 0.8224(2) 0.6338(2) 0.0393(7) Uani 1 1 d . . .
C6 C -0.05462(18) 0.9320(2) 0.6897(2) 0.0357(6) Uani 1 1 d . . .
C7 C 0.02960(15) 0.95793(19) 0.75182(16) 0.0260(5) Uani 1 1 d . . .
C8 C 0.12461(16) 0.91383(19) 0.72090(14) 0.0216(5) Uani 1 1 d . . .
C9 C 0.19180(18) 0.9220(2) 0.88362(15) 0.0270(5) Uani 1 1 d . . .
C10 C 0.09905(18) 0.9795(2) 0.91397(18) 0.0329(6) Uani 1 1 d . . .
C11 C 0.01345(19) 0.9465(2) 0.85503(17) 0.0328(6) Uani 1 1 d . . .
C12 C 0.2247(2) 0.8719(3) 0.58089(18) 0.0374(6) Uani 1 1 d . . .
C13 C 0.10624(17) 1.0401(2) 0.72101(16) 0.0276(5) Uani 1 1 d . . .
Cl1 Cl 0.09325(5) 1.11978(5) 0.61778(4) 0.0415(2) Uani 1 1 d . . .
H1 H 0.0851(17) 0.962(2) 0.978(2) 0.038(7) Uiso 1 1 d . . .
H2 H 0.2406(19) 0.977(2) 0.8836(17) 0.032(7) Uiso 1 1 d . . .
H3 H 0.215(2) 0.946(3) 0.556(2) 0.050(9) Uiso 1 1 d . . .
H4 H -0.066(2) 0.998(3) 0.648(2) 0.048(8) Uiso 1 1 d . . .
H5 H 0.105(2) 0.681(2) 0.7010(19) 0.038(8) Uiso 1 1 d . . .
H6 H 0.2135(19) 0.861(2) 0.9256(19) 0.036(7) Uiso 1 1 d . . .
H7 H 0.1063(17) 1.060(2) 0.9127(18) 0.030(7) Uiso 1 1 d . . .
H8 H 0.234(2) 0.818(2) 0.528(2) 0.050(8) Uiso 1 1 d . . .
H9 H 0.1358(17) 1.083(2) 0.7647(16) 0.021(6) Uiso 1 1 d . . .
H10 H -0.005(2) 0.867(2) 0.8694(18) 0.038(7) Uiso 1 1 d . . .
H11 H 0.0492(17) 0.893(2) 0.5362(17) 0.024(6) Uiso 1 1 d . . .
H12 H 0.203(2) 0.674(2) 0.6543(18) 0.035(7) Uiso 1 1 d . . .
H13 H -0.1108(19) 0.926(2) 0.7279(18) 0.034(7) Uiso 1 1 d . . .
H14 H 0.282(2) 0.878(2) 0.619(2) 0.047(8) Uiso 1 1 d . . .
H15 H -0.0381(19) 0.758(3) 0.676(2) 0.043(8) Uiso 1 1 d . . .
H16 H -0.040(2) 0.991(3) 0.8746(19) 0.045(8) Uiso 1 1 d . . .
H17 H -0.093(2) 0.810(2) 0.596(2) 0.037(7) Uiso 1 1 d . . .
H18 H 0.0580(17) 0.757(2) 0.5368(18) 0.035(7) Uiso 1 1 d . . .
N1 N 0.18392(13) 0.86697(15) 0.79318(12) 0.0218(4) Uani 1 1 d . . .
O1 O 0.24172(13) 0.69110(14) 0.83579(12) 0.0372(5) Uani 1 1 d . . .

loop_
_atom_site_aniso_label
_atom_site_aniso_U_11
_atom_site_aniso_U_22
_atom_site_aniso_U_33
_atom_site_aniso_U_23
_atom_site_aniso_U_13
_atom_site_aniso_U_12
C1 0.0243(12) 0.0267(11) 0.0307(12) -0.0006(10) 0.0026(9) 0.0040(10)
C2 0.0355(15) 0.0264(12) 0.0356(14) -0.0085(11) -0.0021(11) 0.0039(11)
C3 0.0297(14) 0.0302(12) 0.0221(11) -0.0041(9) -0.0016(9) -0.0027(10)
C4 0.0396(16) 0.0365(14) 0.0309(14) -0.0056(12) -0.0120(11) -0.0033(12)
C5 0.0303(16) 0.0418(16) 0.0460(16) -0.0025(13) -0.0141(12) -0.0073(11)
C6 0.0229(14) 0.0421(15) 0.0422(15) 0.0025(12) -0.0036(11) -0.0006(11)
C7 0.0219(12) 0.0260(12) 0.0301(12) 0.0020(10) -0.0010(9) 0.0014(9)
C8 0.0227(12) 0.0220(11) 0.0202(11) 0.0009(9) -0.0014(8) -0.0009(9)
C9 0.0309(14) 0.0287(13) 0.0214(11) -0.0015(10) -0.0035(10) 0.0033(10)
C10 0.0385(15) 0.0340(15) 0.0261(13) -0.0027(11) 0.0033(11) 0.0069(11)
C11 0.0299(14) 0.0354(14) 0.0332(14) 0.0008(11) 0.0082(11) 0.0071(11)
C12 0.0380(16) 0.0502(18) 0.0239(13) -0.0037(12) 0.0056(11) -0.0018(13)
C13 0.0306(14) 0.0248(12) 0.0274(12) 0.0032(10) -0.0077(10) -0.0009(10)
Cl1 0.0505(4) 0.0337(4) 0.0402(4) 0.0157(3) -0.0141(3) -0.0067(3)
N1 0.0232(10) 0.0207(9) 0.0215(9) -0.0001(7) -0.0013(7) 0.0013(7)
O1 0.0460(11) 0.0299(9) 0.0356(9) 0.0034(7) -0.0024(8) 0.0145(8)
